data_1556927
loop_
_publ_author_name
'Khazipov, Oleg V.'
'Shevchenko, Maxim A.'
'Pasyukov, Dmitry V.'
'Chernenko, Andrey Yu.'
'Astakhov, Alexander V.'
'Tafeenko, Victor A.'
'Chernyshev, Victor M.'
'Ananikov, Valentine P.'

_publ_section_title
;
 Preventing Pd--NHC bond cleavage and switching from nano-scale to
 molecular catalytic systems: amines and temperature as catalyst
 activators
;
_journal_issue 5
_journal_name_full 'Catalysis Science &amp; Technology'
_journal_page_first 1228
_journal_page_last 1247
_journal_paper_doi 10.1039/C9CY02041A
_journal_volume 10
_journal_year 2020
_chemical_formula_moiety 'C9 H19 I2 N3 Pd'
_chemical_formula_sum 'C9 H19 I2 N3 Pd'
_chemical_formula_weight 529.47
_space_group_crystal_system monoclinic
_space_group_IT_number 15
_space_group_name_Hall '-C 2yc'
_space_group_name_H-M_alt 'C 1 2/c 1'
_atom_sites_solution_hydrogens geom
_audit_creation_method SHELXL-2014/7
_audit_update_record
;
2018-09-14 deposited with the CCDC.	2019-12-03 downloaded from the CCDC.
;
_cell_angle_alpha 90
_cell_angle_beta 99.197(3)
_cell_angle_gamma 90
_cell_formula_units_Z 8
_cell_length_a 14.7908(9)
_cell_length_b 7.8079(3)
_cell_length_c 27.5920(10)
_cell_measurement_reflns_used 2564
_cell_measurement_temperature 295(2)
_cell_measurement_theta_max 65
_cell_measurement_theta_min 3.5
_cell_volume 3145.5(3)
_computing_structure_refinement 'SHELXL-2014/7 (Sheldrick, 2014)'
_diffrn_ambient_temperature 295
_diffrn_detector Pilatus100K
_diffrn_detector_area_resol_mean 5.81
_diffrn_detector_type STOE
_diffrn_measured_fraction_theta_full 0.989
_diffrn_measured_fraction_theta_max 0.982
_diffrn_measurement_device_type STOE
_diffrn_measurement_method 'rotation method'
_diffrn_radiation_collimation 'focusing mirrors'
_diffrn_radiation_monochromator none
_diffrn_radiation_polarisn_norm 0
_diffrn_radiation_type 'Cu K\a'
_diffrn_radiation_wavelength 1.54186
_diffrn_reflns_av_R_equivalents 0.0702
_diffrn_reflns_av_unetI/netI 0.0693
_diffrn_reflns_Laue_measured_fraction_full 0.989
_diffrn_reflns_Laue_measured_fraction_max 0.982
_diffrn_reflns_number 3032
_diffrn_reflns_point_group_measured_fraction_full 0.989
_diffrn_reflns_point_group_measured_fraction_max 0.982
_diffrn_reflns_theta_full 67.686
_diffrn_reflns_theta_max 73.078
_diffrn_reflns_theta_min 6.062
_diffrn_source 'Cu GeniX 3D'
_diffrn_source_current 0.600
_diffrn_source_power 0.030
_diffrn_source_voltage 50
_exptl_absorpt_coefficient_mu 40.169
_exptl_absorpt_correction_T_max 0.702
_exptl_absorpt_correction_T_min 0.327
_exptl_absorpt_correction_type refdelf
_exptl_absorpt_process_details
;
(See: Walker, N. & Stuart, D. (1983) Acta Cryst. A39, 158-166)
;
_exptl_crystal_colour yellow
_exptl_crystal_density_diffrn 2.236
_exptl_crystal_description block
_exptl_crystal_F_000 1968
_exptl_crystal_size_max .22
_exptl_crystal_size_mid .16
_exptl_crystal_size_min .13
_refine_diff_density_max 2.628
_refine_diff_density_min -2.326
_refine_diff_density_rms 0.341
_refine_ls_extinction_method none
_refine_ls_goodness_of_fit_ref 0.972
_refine_ls_hydrogen_treatment constr
_refine_ls_matrix_type full
_refine_ls_number_parameters 140
_refine_ls_number_reflns 3032
_refine_ls_number_restraints 0
_refine_ls_restrained_S_all 0.972
_refine_ls_R_factor_all 0.0756
_refine_ls_R_factor_gt 0.0668
_refine_ls_shift/su_max 0.003
_refine_ls_shift/su_mean 0.000
_refine_ls_structure_factor_coef Fsqd
_refine_ls_weighting_details 'w=1/[\s^2^(Fo^2^)+(0.1343P)^2^] where P=(Fo^2^+2Fc^2^)/3'
_refine_ls_weighting_scheme calc
_refine_ls_wR_factor_gt 0.1728
_refine_ls_wR_factor_ref 0.1816
_reflns_Friedel_coverage 0.000
_reflns_number_gt 2384
_reflns_number_total 3032
_reflns_threshold_expression 'I > 2\s(I)'
_cod_data_source_file c9cy02041a2.cif
_cod_data_source_block sk26013
_cod_depositor_comments
;Adding full bibliography for 1556927--1556930.cif.

 Adding full bibliography for 1556927--1556930.cif.
;
_cod_original_sg_symbol_H-M 'C 2/c'
_cod_database_code 1556927
_shelx_shelxl_version_number 2014/7
_shelx_space_group_comment
;
The symmetry employed for this shelxl refinement is uniquely defined
by the following loop, which should always be used as a source of
symmetry information in preference to the above space-group names.
They are only intended as comments.
;

loop_
_space_group_symop_operation_xyz
'x, y, z'
'-x, y, -z+1/2'
'x+1/2, y+1/2, z'
'-x+1/2, y+1/2, -z+1/2'
'-x, -y, -z'
'x, -y, z-1/2'
'-x+1/2, -y+1/2, -z'
'x+1/2, -y+1/2, z-1/2'

loop_
_atom_site_label
_atom_site_type_symbol
_atom_site_fract_x
_atom_site_fract_y
_atom_site_fract_z
_atom_site_U_iso_or_equiv
_atom_site_adp_type
_atom_site_occupancy
_atom_site_site_symmetry_order
_atom_site_calc_flag
_atom_site_refinement_flags_posn
_atom_site_refinement_flags_adp
I1 I 0.41474(4) -0.05062(10) 0.18283(2) 0.0443(3) Uani 1 1 d . .
I2 I 0.13592(4) 0.15332(12) 0.05782(3) 0.0539(3) Uani 1 1 d . .
Pd1 Pd 0.28023(4) 0.05747(8) 0.11778(2) 0.0217(2) Uani 1 1 d . .
N1 N 0.1618(6) -0.1718(13) 0.1673(4) 0.045(2) Uani 1 1 d . .
N2 N 0.1661(6) 0.0831(13) 0.1956(3) 0.0370(19) Uani 1 1 d . .
N3 N 0.3682(5) 0.1417(11) 0.0688(3) 0.0297(17) Uani 1 1 d . .
H3 H 0.3274 0.1876 0.0403 0.036 Uiso 1 1 calc R U
C1 C 0.1973(6) -0.0148(12) 0.1623(4) 0.0283(19) Uani 1 1 d . .
C2 C 0.1124(9) -0.009(3) 0.2228(5) 0.065(4) Uani 1 1 d . .
H2 H 0.0851 0.0313 0.2487 0.078 Uiso 1 1 calc R U
C3 C 0.1080(10) -0.166(3) 0.2043(6) 0.073(5) Uani 1 1 d . .
H3A H 0.0745 -0.2562 0.2143 0.088 Uiso 1 1 calc R U
C4 C 0.1804(11) -0.3158(17) 0.1389(7) 0.071(5) Uani 1 1 d . .
H4A H 0.1961 -0.2771 0.1082 0.107 Uiso 1 1 calc R U
H4B H 0.1271 -0.3875 0.1327 0.107 Uiso 1 1 calc R U
H4C H 0.2306 -0.3797 0.1565 0.107 Uiso 1 1 calc R U
C5 C 0.1847(10) 0.267(2) 0.2027(6) 0.066(4) Uani 1 1 d . .
H5A H 0.2387 0.2970 0.1893 0.099 Uiso 1 1 calc R U
H5B H 0.1940 0.2935 0.2371 0.099 Uiso 1 1 calc R U
H5C H 0.1335 0.3318 0.1863 0.099 Uiso 1 1 calc R U
C6 C 0.4211(9) 0.0059(17) 0.0492(5) 0.047(3) Uani 1 1 d . .
H6A H 0.4622 -0.0469 0.0760 0.056 Uiso 1 1 calc R U
H6B H 0.4581 0.0558 0.0268 0.056 Uiso 1 1 calc R U
C7 C 0.3582(12) -0.1311(18) 0.0223(5) 0.062(4) Uani 1 1 d . .
H7A H 0.3191 -0.1760 0.0438 0.093 Uiso 1 1 calc R U
H7B H 0.3946 -0.2220 0.0121 0.093 Uiso 1 1 calc R U
H7C H 0.3214 -0.0811 -0.0060 0.093 Uiso 1 1 calc R U
C8 C 0.4291(7) 0.2851(15) 0.0873(4) 0.042(2) Uani 1 1 d . .
H8A H 0.4732 0.2452 0.1148 0.050 Uiso 1 1 calc R U
H8B H 0.4628 0.3210 0.0616 0.050 Uiso 1 1 calc R U
C9 C 0.3796(12) 0.4339(18) 0.1031(7) 0.072(4) Uani 1 1 d . .
H9A H 0.3319 0.4674 0.0770 0.107 Uiso 1 1 calc R U
H9B H 0.4215 0.5274 0.1110 0.107 Uiso 1 1 calc R U
H9C H 0.3533 0.4037 0.1316 0.107 Uiso 1 1 calc R U

loop_
_atom_site_aniso_label
_atom_site_aniso_U_11
_atom_site_aniso_U_22
_atom_site_aniso_U_33
_atom_site_aniso_U_23
_atom_site_aniso_U_13
_atom_site_aniso_U_12
I1 0.0159(4) 0.0731(5) 0.0415(4) 0.0231(3) -0.0024(3) 0.0005(3)
I2 0.0157(4) 0.0944(6) 0.0503(4) 0.0303(4) 0.0009(3) 0.0120(3)
Pd1 0.0082(4) 0.0322(4) 0.0256(4) 0.0035(2) 0.0050(2) 0.0031(2)
N1 0.014(4) 0.056(6) 0.067(6) 0.021(5) 0.012(4) -0.005(4)
N2 0.012(4) 0.063(6) 0.037(4) 0.002(4) 0.007(3) 0.002(4)
N3 0.013(4) 0.047(5) 0.030(4) 0.002(3) 0.006(3) 0.001(3)
C1 0.007(4) 0.037(5) 0.041(5) 0.010(4) 0.006(4) 0.001(3)
C2 0.028(7) 0.123(14) 0.046(7) 0.022(8) 0.014(5) -0.015(8)
C3 0.031(7) 0.116(14) 0.077(10) 0.046(10) 0.023(7) -0.016(8)
C4 0.058(10) 0.038(7) 0.119(14) 0.011(7) 0.018(9) -0.001(6)
C5 0.049(8) 0.084(10) 0.072(9) -0.028(8) 0.026(7) 0.003(7)
C6 0.041(7) 0.055(6) 0.049(6) -0.009(5) 0.018(5) 0.004(5)
C7 0.078(11) 0.050(7) 0.062(8) -0.020(6) 0.025(7) -0.003(7)
C8 0.026(6) 0.051(6) 0.049(6) 0.010(5) 0.007(4) -0.010(5)
C9 0.068(11) 0.045(7) 0.107(13) -0.002(8) 0.031(10) -0.013(7)

loop_
_atom_type_symbol
_atom_type_description
_atom_type_scat_dispersion_real
_atom_type_scat_dispersion_imag
_atom_type_scat_source
C C 0.0181 0.0091 'International Tables Vol C Tables 4.2.6.8 and 6.1.1.4'
H H 0.0000 0.0000 'International Tables Vol C Tables 4.2.6.8 and 6.1.1.4'
I I -0.3257 6.8362 'International Tables Vol C Tables 4.2.6.8 and 6.1.1.4'
N N 0.0311 0.0180 'International Tables Vol C Tables 4.2.6.8 and 6.1.1.4'
Pd Pd 0.1215 3.9337 'International Tables Vol C Tables 4.2.6.8 and 6.1.1.4'

loop_
_geom_angle_atom_site_label_1
_geom_angle_atom_site_label_2
_geom_angle_atom_site_label_3
_geom_angle
C1 Pd1 N3 178.5(3)
C1 Pd1 I2 87.1(3)
N3 Pd1 I2 91.7(2)
C1 Pd1 I1 87.7(3)
N3 Pd1 I1 93.5(2)
I2 Pd1 I1 174.76(3)
C1 N1 C3 108.8(12)
C1 N1 C4 123.2(10)
C3 N1 C4 128.0(13)
C1 N2 C2 111.8(12)
C1 N2 C5 125.1(9)
C2 N2 C5 123.1(12)
C6 N3 C8 110.0(8)
C6 N3 Pd1 115.2(7)
C8 N3 Pd1 114.7(6)
C6 N3 H3 105.3
C8 N3 H3 105.3
Pd1 N3 H3 105.3
N2 C1 N1 105.5(8)
N2 C1 Pd1 126.1(7)
N1 C1 Pd1 128.4(8)
C3 C2 N2 105.5(13)
C3 C2 H2 127.2
N2 C2 H2 127.2
C2 C3 N1 108.4(12)
C2 C3 H3A 125.8
N1 C3 H3A 125.8
N1 C4 H4A 109.5
N1 C4 H4B 109.5
H4A C4 H4B 109.5
N1 C4 H4C 109.5
H4A C4 H4C 109.5
H4B C4 H4C 109.5
N2 C5 H5A 109.5
N2 C5 H5B 109.5
H5A C5 H5B 109.5
N2 C5 H5C 109.5
H5A C5 H5C 109.5
H5B C5 H5C 109.5
N3 C6 C7 111.3(10)
N3 C6 H6A 109.4
C7 C6 H6A 109.4
N3 C6 H6B 109.4
C7 C6 H6B 109.4
H6A C6 H6B 108.0
C6 C7 H7A 109.5
C6 C7 H7B 109.5
H7A C7 H7B 109.5
C6 C7 H7C 109.5
H7A C7 H7C 109.5
H7B C7 H7C 109.5
C9 C8 N3 113.3(10)
C9 C8 H8A 108.9
N3 C8 H8A 108.9
C9 C8 H8B 108.9
N3 C8 H8B 108.9
H8A C8 H8B 107.7
C8 C9 H9A 109.5
C8 C9 H9B 109.5
H9A C9 H9B 109.5
C8 C9 H9C 109.5
H9A C9 H9C 109.5
H9B C9 H9C 109.5

loop_
_geom_bond_atom_site_label_1
_geom_bond_atom_site_label_2
_geom_bond_distance
I1 Pd1 2.5982(8)
I2 Pd1 2.5932(8)
Pd1 C1 1.953(9)
Pd1 N3 2.124(7)
N1 C1 1.350(13)
N1 C3 1.390(17)
N1 C4 1.42(2)
N2 C1 1.332(13)
N2 C2 1.377(15)
N2 C5 1.47(2)
N3 C6 1.472(14)
N3 C8 1.476(14)
N3 H3 0.9800
C2 C3 1.33(3)
C2 H2 0.9300
C3 H3A 0.9300
C4 H4A 0.9600
C4 H4B 0.9600
C4 H4C 0.9600
C5 H5A 0.9600
C5 H5B 0.9600
C5 H5C 0.9600
C6 C7 1.530(19)
C6 H6A 0.9700
C6 H6B 0.9700
C7 H7A 0.9600
C7 H7B 0.9600
C7 H7C 0.9600
C8 C9 1.476(19)
C8 H8A 0.9700
C8 H8B 0.9700
C9 H9A 0.9600
C9 H9B 0.9600
C9 H9C 0.9600

loop_
_geom_torsion_atom_site_label_1
_geom_torsion_atom_site_label_2
_geom_torsion_atom_site_label_3
_geom_torsion_atom_site_label_4
_geom_torsion
C2 N2 C1 N1 1.2(12)
C5 N2 C1 N1 -178.0(11)
C2 N2 C1 Pd1 -177.0(8)
C5 N2 C1 Pd1 3.8(16)
C3 N1 C1 N2 0.4(12)
C4 N1 C1 N2 -178.6(11)
C3 N1 C1 Pd1 178.5(9)
C4 N1 C1 Pd1 -0.5(17)
C1 N2 C2 C3 -2.4(15)
C5 N2 C2 C3 176.8(13)
N2 C2 C3 N1 2.5(16)
C1 N1 C3 C2 -1.9(16)
C4 N1 C3 C2 177.1(13)
C8 N3 C6 C7 -170.7(10)
Pd1 N3 C6 C7 57.8(12)
C6 N3 C8 C9 174.3(11)
Pd1 N3 C8 C9 -53.9(13)
